data_1561271
loop_
_publ_author_name
'Yuan, Fei'
'Yuan, Chun-Mei'
'Hu, Huai-Ming'
'Wang, Ting-Ting'
'Zhou, Chun-Sheng'

_publ_section_title
;
 Structural diversity of a series of terpyridyl carboxylate coordination
 polymers: Luminescent sensor and magnetic properties
;
_journal_name_full 'Journal of Solid State Chemistry'
_journal_page_first 588
_journal_page_last 601
_journal_paper_doi 10.1016/j.jssc.2017.11.023
_journal_volume 258
_journal_year 2018
_chemical_formula_sum 'C16 H13 N3 O3'
_chemical_formula_weight 295.29
_space_group_IT_number 61
_space_group_name_Hall '-P 2ac 2ab'
_space_group_name_H-M_alt 'P b c a'
_symmetry_cell_setting orthorhombic
_symmetry_space_group_name_H-M 'P b c a'
_atom_sites_solution_hydrogens geom
_atom_sites_solution_primary direct
_atom_sites_solution_secondary difmap
_cell_angle_alpha 90.00
_cell_angle_beta 90.00
_cell_angle_gamma 90.00
_cell_formula_units_Z 8
_cell_length_a 13.086(3)
_cell_length_b 10.706(2)
_cell_length_c 19.480(4)
_cell_measurement_reflns_used 1300
_cell_measurement_temperature 296(2)
_cell_measurement_theta_max 22.52
_cell_measurement_theta_min 2.61
_cell_volume 2729.1(10)
_computing_cell_refinement 'Bruker SAINT'
_computing_data_collection 'Bruker APEX2'
_computing_data_reduction 'Bruker SAINT'
_computing_molecular_graphics 'Bruker SHELXTL'
_computing_publication_material 'Bruker SHELXTL'
_computing_structure_refinement 'SHELXL-97 (Sheldrick, 1997)'
_computing_structure_solution 'SHELXS-97 (Sheldrick, 1990)'
_diffrn_ambient_temperature 296(2)
_diffrn_measured_fraction_theta_full 1.000
_diffrn_measured_fraction_theta_max 1.000
_diffrn_measurement_device_type 'Bruker APEX-II CCD'
_diffrn_measurement_method '\f and \w scans'
_diffrn_radiation_monochromator graphite
_diffrn_radiation_source 'fine-focus sealed tube'
_diffrn_radiation_type MoK\a
_diffrn_radiation_wavelength 0.71073
_diffrn_reflns_av_R_equivalents 0.0564
_diffrn_reflns_av_sigmaI/netI 0.0377
_diffrn_reflns_limit_h_max 14
_diffrn_reflns_limit_h_min -15
_diffrn_reflns_limit_k_max 12
_diffrn_reflns_limit_k_min -11
_diffrn_reflns_limit_l_max 22
_diffrn_reflns_limit_l_min -23
_diffrn_reflns_number 12773
_diffrn_reflns_theta_full 25.04
_diffrn_reflns_theta_max 25.04
_diffrn_reflns_theta_min 2.09
_diffrn_standards_decay_% 0
_diffrn_standards_interval_count 0
_diffrn_standards_interval_time 0
_diffrn_standards_number 0
_exptl_absorpt_coefficient_mu 0.102
_exptl_absorpt_correction_T_max 0.982
_exptl_absorpt_correction_T_min 0.977
_exptl_absorpt_correction_type multi-scan
_exptl_absorpt_process_details sadabs
_exptl_crystal_colour colorless
_exptl_crystal_density_diffrn 1.437
_exptl_crystal_density_method 'not measured'
_exptl_crystal_description block
_exptl_crystal_F_000 1232
_exptl_crystal_size_max 0.24
_exptl_crystal_size_mid 0.18
_exptl_crystal_size_min 0.16
_refine_diff_density_max 0.210
_refine_diff_density_min -0.233
_refine_diff_density_rms 0.050
_refine_ls_extinction_method none
_refine_ls_goodness_of_fit_ref 1.039
_refine_ls_hydrogen_treatment mixed
_refine_ls_matrix_type full
_refine_ls_number_parameters 206
_refine_ls_number_reflns 2421
_refine_ls_number_restraints 2
_refine_ls_restrained_S_all 1.039
_refine_ls_R_factor_all 0.0866
_refine_ls_R_factor_gt 0.0538
_refine_ls_shift/su_max 0.000
_refine_ls_shift/su_mean 0.000
_refine_ls_structure_factor_coef Fsqd
_refine_ls_weighting_details 'calc w=1/[\s^2^(Fo^2^)+(0.0674P)^2^+0.4420P] where P=(Fo^2^+2Fc^2^)/3'
_refine_ls_weighting_scheme calc
_refine_ls_wR_factor_gt 0.1277
_refine_ls_wR_factor_ref 0.1455
_reflns_number_gt 1621
_reflns_number_total 2421
_reflns_threshold_expression >2sigma(I)
_cod_data_source_file JSSC-2018-258-588.cif
_cod_data_source_block nw1825
_cod_depositor_comments
;
The following automatic conversions were performed:

data item '_symmetry_cell_setting' value 'Orthorhombic' was changed
to 'orthorhombic' in accordance with the built-in table derived from
the CIF Core dictionary named 'cif_core.dic' version 2.4.5 last
updated on 2014-11-21.

Automatic conversion script
Id: cif_fix_values 8369 2020-08-20 11:38:08Z andrius 
;
_cod_original_sg_symbol_H-M Pbca
_cod_database_code 1561271

loop_
_symmetry_equiv_pos_as_xyz
'x, y, z'
'-x+1/2, -y, z+1/2'
'-x, y+1/2, -z+1/2'
'x+1/2, -y+1/2, -z'
'-x, -y, -z'
'x-1/2, y, -z-1/2'
'x, -y-1/2, z-1/2'
'-x-1/2, y-1/2, z'

loop_
_atom_site_label
_atom_site_type_symbol
_atom_site_fract_x
_atom_site_fract_y
_atom_site_fract_z
_atom_site_U_iso_or_equiv
_atom_site_adp_type
_atom_site_occupancy
_atom_site_symmetry_multiplicity
_atom_site_calc_flag
_atom_site_refinement_flags
_atom_site_disorder_assembly
_atom_site_disorder_group
N1 N 0.09536(18) 0.42877(19) 0.62754(11) 0.0480(6) Uani 1 1 d . . .
N2 N 0.12525(15) 0.88918(17) 0.58608(9) 0.0330(5) Uani 1 1 d . . .
N3 N 0.14810(16) 1.18154(19) 0.38757(10) 0.0387(5) Uani 1 1 d . . .
O1 O 0.15386(15) 1.02974(16) 0.83005(8) 0.0504(5) Uani 1 1 d . . .
O2 O 0.14375(16) 1.20750(15) 0.77123(8) 0.0512(5) Uani 1 1 d . . .
H2A H 0.1447 1.2385 0.8097 0.077 Uiso 1 1 calc R . .
C1 C 0.1042(2) 0.4843(2) 0.68836(13) 0.0450(7) Uani 1 1 d . . .
H1 H 0.1056 0.4337 0.7271 0.054 Uiso 1 1 calc R . .
C2 C 0.11130(19) 0.6116(2) 0.69794(13) 0.0394(6) Uani 1 1 d . . .
H2 H 0.1172 0.6446 0.7419 0.047 Uiso 1 1 calc R . .
C3 C 0.10955(18) 0.6901(2) 0.64106(11) 0.0317(6) Uani 1 1 d . . .
C4 C 0.0997(2) 0.6336(2) 0.57744(12) 0.0420(7) Uani 1 1 d . . .
H4 H 0.0976 0.6818 0.5378 0.050 Uiso 1 1 calc R . .
C5 C 0.0931(2) 0.5055(2) 0.57342(14) 0.0490(7) Uani 1 1 d . . .
H5 H 0.0866 0.4698 0.5301 0.059 Uiso 1 1 calc R . .
C6 C 0.12018(17) 0.8280(2) 0.64610(11) 0.0308(6) Uani 1 1 d . . .
C7 C 0.12539(18) 0.8906(2) 0.70849(12) 0.0348(6) Uani 1 1 d . . .
H7 H 0.1228 0.8463 0.7495 0.042 Uiso 1 1 calc R . .
C8 C 0.13443(18) 1.0192(2) 0.70919(11) 0.0324(6) Uani 1 1 d . . .
C9 C 0.13670(18) 1.0826(2) 0.64708(11) 0.0331(6) Uani 1 1 d . . .
H9 H 0.1403 1.1693 0.6460 0.040 Uiso 1 1 calc R . .
C10 C 0.13348(18) 1.0140(2) 0.58642(11) 0.0308(6) Uani 1 1 d . . .
C11 C 0.1607(2) 1.2501(2) 0.44393(12) 0.0440(7) Uani 1 1 d . . .
H11 H 0.1723 1.3353 0.4391 0.053 Uiso 1 1 calc R . .
C12 C 0.1574(2) 1.2008(2) 0.50886(12) 0.0429(7) Uani 1 1 d . . .
H12 H 0.1671 1.2520 0.5469 0.052 Uiso 1 1 calc R . .
C13 C 0.13949(18) 1.0736(2) 0.51750(11) 0.0315(6) Uani 1 1 d . . .
C14 C 0.12699(19) 1.0026(2) 0.45848(11) 0.0372(6) Uani 1 1 d . . .
H14 H 0.1155 0.9170 0.4616 0.045 Uiso 1 1 calc R . .
C15 C 0.1317(2) 1.0594(2) 0.39551(12) 0.0420(7) Uani 1 1 d . . .
H15 H 0.1231 1.0105 0.3565 0.050 Uiso 1 1 calc R . .
C16 C 0.14445(19) 1.0874(2) 0.77632(12) 0.0354(6) Uani 1 1 d . . .
O3 O 0.4050(2) 0.2270(2) 0.38035(15) 0.0890(8) Uani 1 1 d D . .
H3A H 0.375(3) 0.159(3) 0.370(2) 0.107 Uiso 1 1 d D . .
H3B H 0.4672(17) 0.202(3) 0.379(2) 0.107 Uiso 1 1 d D . .

loop_
_atom_site_aniso_label
_atom_site_aniso_U_11
_atom_site_aniso_U_22
_atom_site_aniso_U_33
_atom_site_aniso_U_23
_atom_site_aniso_U_13
_atom_site_aniso_U_12
N1 0.0665(16) 0.0287(12) 0.0489(13) -0.0002(11) -0.0012(11) -0.0002(11)
N2 0.0455(13) 0.0244(11) 0.0291(11) -0.0002(9) 0.0006(9) -0.0002(9)
N3 0.0556(14) 0.0295(12) 0.0308(11) 0.0036(9) 0.0015(9) 0.0037(10)
O1 0.0879(15) 0.0352(10) 0.0280(9) 0.0009(8) -0.0090(9) -0.0013(9)
O2 0.1011(16) 0.0252(9) 0.0273(9) -0.0046(8) -0.0001(10) -0.0014(9)
C1 0.0629(19) 0.0281(14) 0.0440(15) 0.0070(12) 0.0026(13) 0.0012(13)
C2 0.0571(18) 0.0270(13) 0.0341(13) 0.0028(11) -0.0008(12) 0.0000(12)
C3 0.0386(14) 0.0237(12) 0.0329(13) 0.0015(10) 0.0009(11) 0.0010(10)
C4 0.0613(18) 0.0303(14) 0.0344(14) 0.0040(11) -0.0001(12) 0.0016(12)
C5 0.075(2) 0.0305(14) 0.0411(15) -0.0071(12) -0.0047(14) 0.0006(14)
C6 0.0370(14) 0.0237(12) 0.0317(13) 0.0023(10) -0.0001(10) 0.0016(10)
C7 0.0493(16) 0.0274(13) 0.0277(12) 0.0047(10) -0.0010(11) -0.0003(11)
C8 0.0402(14) 0.0268(13) 0.0304(13) -0.0006(10) -0.0020(10) -0.0010(10)
C9 0.0458(15) 0.0233(12) 0.0302(12) -0.0023(10) 0.0007(11) 0.0006(10)
C10 0.0402(14) 0.0237(12) 0.0285(12) 0.0016(10) -0.0005(10) 0.0019(10)
C11 0.0718(19) 0.0236(13) 0.0365(14) 0.0036(11) 0.0019(13) 0.0004(13)
C12 0.076(2) 0.0254(13) 0.0275(13) -0.0008(11) -0.0005(12) -0.0004(12)
C13 0.0408(15) 0.0259(12) 0.0278(12) 0.0007(10) -0.0016(10) 0.0008(10)
C14 0.0545(16) 0.0274(13) 0.0298(13) -0.0011(11) -0.0002(11) -0.0038(11)
C15 0.0625(19) 0.0370(15) 0.0265(13) -0.0019(12) -0.0014(11) 0.0022(12)
C16 0.0514(17) 0.0292(13) 0.0256(12) -0.0019(11) 0.0006(11) -0.0028(11)
O3 0.0806(18) 0.0730(17) 0.113(2) -0.0455(16) -0.0032(17) 0.0149(14)

loop_
_atom_type_symbol
_atom_type_description
_atom_type_scat_dispersion_real
_atom_type_scat_dispersion_imag
_atom_type_scat_source
C C 0.0033 0.0016 'International Tables Vol C Tables 4.2.6.8 and 6.1.1.4'
H H 0.0000 0.0000 'International Tables Vol C Tables 4.2.6.8 and 6.1.1.4'
N N 0.0061 0.0033 'International Tables Vol C Tables 4.2.6.8 and 6.1.1.4'
O O 0.0106 0.0060 'International Tables Vol C Tables 4.2.6.8 and 6.1.1.4'

loop_
_geom_angle_atom_site_label_1
_geom_angle_atom_site_label_2
_geom_angle_atom_site_label_3
_geom_angle
_geom_angle_site_symmetry_1
_geom_angle_site_symmetry_3
C1 N1 C5 115.5(2) . .
C10 N2 C6 119.10(19) . .
C11 N3 C15 117.7(2) . .
C16 O2 H2A 109.5 . .
N1 C1 C2 124.6(2) . .
N1 C1 H1 117.7 . .
C2 C1 H1 117.7 . .
C1 C2 C3 119.2(2) . .
C1 C2 H2 120.4 . .
C3 C2 H2 120.4 . .
C4 C3 C2 116.8(2) . .
C4 C3 C6 120.1(2) . .
C2 C3 C6 123.1(2) . .
C5 C4 C3 119.5(2) . .
C5 C4 H4 120.3 . .
C3 C4 H4 120.3 . .
N1 C5 C4 124.5(2) . .
N1 C5 H5 117.8 . .
C4 C5 H5 117.8 . .
N2 C6 C7 121.6(2) . .
N2 C6 C3 115.6(2) . .
C7 C6 C3 122.8(2) . .
C8 C7 C6 119.6(2) . .
C8 C7 H7 120.2 . .
C6 C7 H7 120.2 . .
C7 C8 C9 118.7(2) . .
C7 C8 C16 120.0(2) . .
C9 C8 C16 121.3(2) . .
C8 C9 C10 118.8(2) . .
C8 C9 H9 120.6 . .
C10 C9 H9 120.6 . .
N2 C10 C9 122.2(2) . .
N2 C10 C13 115.3(2) . .
C9 C10 C13 122.6(2) . .
N3 C11 C12 123.0(2) . .
N3 C11 H11 118.5 . .
C12 C11 H11 118.5 . .
C11 C12 C13 119.6(2) . .
C11 C12 H12 120.2 . .
C13 C12 H12 120.2 . .
C14 C13 C12 117.1(2) . .
C14 C13 C10 120.4(2) . .
C12 C13 C10 122.5(2) . .
C15 C14 C13 119.5(2) . .
C15 C14 H14 120.2 . .
C13 C14 H14 120.2 . .
N3 C15 C14 123.1(2) . .
N3 C15 H15 118.4 . .
C14 C15 H15 118.4 . .
O1 C16 O2 124.8(2) . .
O1 C16 C8 120.6(2) . .
O2 C16 C8 114.6(2) . .
H3A O3 H3B 99(3) . .

loop_
_geom_bond_atom_site_label_1
_geom_bond_atom_site_label_2
_geom_bond_distance
_geom_bond_site_symmetry_2
N1 C1 1.331(3) .
N1 C5 1.337(3) .
N2 C10 1.341(3) .
N2 C6 1.342(3) .
N3 C11 1.331(3) .
N3 C15 1.334(3) .
O1 C16 1.221(3) .
O2 C16 1.290(3) .
O2 H2A 0.8200 .
C1 C2 1.378(3) .
C1 H1 0.9300 .
C2 C3 1.391(3) .
C2 H2 0.9300 .
C3 C4 1.385(3) .
C3 C6 1.486(3) .
C4 C5 1.377(3) .
C4 H4 0.9300 .
C5 H5 0.9300 .
C6 C7 1.390(3) .
C7 C8 1.382(3) .
C7 H7 0.9300 .
C8 C9 1.387(3) .
C8 C16 1.503(3) .
C9 C10 1.392(3) .
C9 H9 0.9300 .
C10 C13 1.489(3) .
C11 C12 1.371(3) .
C11 H11 0.9300 .
C12 C13 1.392(3) .
C12 H12 0.9300 .
C13 C14 1.388(3) .
C14 C15 1.371(3) .
C14 H14 0.9300 .
C15 H15 0.9300 .
O3 H3A 0.852(19) .
O3 H3B 0.857(19) .

loop_
_geom_torsion_atom_site_label_1
_geom_torsion_atom_site_label_2
_geom_torsion_atom_site_label_3
_geom_torsion_atom_site_label_4
_geom_torsion
_geom_torsion_site_symmetry_1
_geom_torsion_site_symmetry_2
_geom_torsion_site_symmetry_3
_geom_torsion_site_symmetry_4
C5 N1 C1 C2 -0.4(4) . . . .
N1 C1 C2 C3 -0.1(4) . . . .
C1 C2 C3 C4 0.5(4) . . . .
C1 C2 C3 C6 -177.9(2) . . . .
C2 C3 C4 C5 -0.5(4) . . . .
C6 C3 C4 C5 178.0(2) . . . .
C1 N1 C5 C4 0.4(4) . . . .
C3 C4 C5 N1 0.1(4) . . . .
C10 N2 C6 C7 -1.3(3) . . . .
C10 N2 C6 C3 179.1(2) . . . .
C4 C3 C6 N2 -3.7(3) . . . .
C2 C3 C6 N2 174.8(2) . . . .
C4 C3 C6 C7 176.8(2) . . . .
C2 C3 C6 C7 -4.8(4) . . . .
N2 C6 C7 C8 1.0(4) . . . .
C3 C6 C7 C8 -179.5(2) . . . .
C6 C7 C8 C9 0.8(3) . . . .
C6 C7 C8 C16 -177.5(2) . . . .
C7 C8 C9 C10 -2.3(3) . . . .
C16 C8 C9 C10 176.0(2) . . . .
C6 N2 C10 C9 -0.2(3) . . . .
C6 N2 C10 C13 179.5(2) . . . .
C8 C9 C10 N2 2.0(3) . . . .
C8 C9 C10 C13 -177.6(2) . . . .
C15 N3 C11 C12 -0.1(4) . . . .
N3 C11 C12 C13 -0.4(4) . . . .
C11 C12 C13 C14 0.8(4) . . . .
C11 C12 C13 C10 -179.1(2) . . . .
N2 C10 C13 C14 6.0(3) . . . .
C9 C10 C13 C14 -174.3(2) . . . .
N2 C10 C13 C12 -174.1(2) . . . .
C9 C10 C13 C12 5.6(4) . . . .
C12 C13 C14 C15 -0.6(4) . . . .
C10 C13 C14 C15 179.3(2) . . . .
C11 N3 C15 C14 0.3(4) . . . .
C13 C14 C15 N3 0.1(4) . . . .
C7 C8 C16 O1 6.6(4) . . . .
C9 C8 C16 O1 -171.7(2) . . . .
C7 C8 C16 O2 -174.5(2) . . . .
C9 C8 C16 O2 7.2(3) . . . .
